data_7034911
loop_
_publ_author_name
'Matz, Dallas L.'
'Jones, Donald G.'
'Roewe, Kimberly D.'
'Gorbet, Michael-Joseph'
'Zhang, Zhan'
'Chen, Zhuqi'
'Prior, Timothy J.'
'Archibald, Stephen J.'
'Yin, Guochuan'
'Hubin, Timothy J.'

_publ_section_title
;
 Synthesis, structural studies, kinetic stability, and oxidation catalysis
 of the late first row transition metal complexes of
 4,10-dimethyl-1,4,7,10-tetraazabicyclo[6.5.2]pentadecane.
;
_journal_issue 27
_journal_name_full 'Dalton transactions (Cambridge, England : 2003)'
_journal_page_first 12210
_journal_page_last 12224
_journal_paper_doi 10.1039/c5dt00742a
_journal_volume 44
_journal_year 2015
_chemical_formula_moiety 'C13 H28 Cl2 Mn N4'
_chemical_formula_sum 'C13 H28 Cl2 Mn N4'
_chemical_formula_weight 366.23
_space_group_crystal_system monoclinic
_space_group_IT_number 14
_space_group_name_Hall '-P 2ybc'
_space_group_name_H-M_alt 'P 1 21/c 1'
_symmetry_space_group_name_Hall '-P 2ybc'
_symmetry_space_group_name_H-M 'P 1 21/c 1'
_atom_sites_solution_hydrogens geom
_audit_creation_method SHELXL-2014/7
_audit_update_record
;
2015-02-17 deposited with the CCDC.
2015-04-15 downloaded from the CCDC.
;
_cell_angle_alpha 90
_cell_angle_beta 95.689(9)
_cell_angle_gamma 90
_cell_formula_units_Z 4
_cell_length_a 8.2471(9)
_cell_length_b 13.794(2)
_cell_length_c 15.1499(17)
_cell_measurement_reflns_used 11723
_cell_measurement_temperature 150(2)
_cell_measurement_theta_max 32.85
_cell_measurement_theta_min 2.50
_cell_volume 1715.0(4)
_computing_cell_refinement 'Stoe X-AREA'
_computing_data_collection 'Stoe X-AREA'
_computing_data_reduction 'Stoe X-AREA'
_computing_structure_refinement 'SHELXL-2014/7 (Sheldrick, 2014)'
_computing_structure_solution SHELXS-86
_diffrn_ambient_temperature 150(2)
_diffrn_measured_fraction_theta_full 1.000
_diffrn_measured_fraction_theta_max 1.000
_diffrn_radiation_type MoK\a
_diffrn_radiation_wavelength 0.71073
_diffrn_reflns_av_R_equivalents 0.0980
_diffrn_reflns_av_unetI/netI 0.0802
_diffrn_reflns_laue_measured_fraction_full 1.000
_diffrn_reflns_laue_measured_fraction_max 1.000
_diffrn_reflns_limit_h_max 11
_diffrn_reflns_limit_h_min -11
_diffrn_reflns_limit_k_max 16
_diffrn_reflns_limit_k_min -19
_diffrn_reflns_limit_l_max 21
_diffrn_reflns_limit_l_min -16
_diffrn_reflns_number 23731
_diffrn_reflns_point_group_measured_fraction_full 1.000
_diffrn_reflns_point_group_measured_fraction_max 1.000
_diffrn_reflns_theta_full 25.242
_diffrn_reflns_theta_max 30.021
_diffrn_reflns_theta_min 2.482
_exptl_absorpt_coefficient_mu 1.078
_exptl_absorpt_correction_type none
_exptl_crystal_colour 'pale pink'
_exptl_crystal_density_diffrn 1.418
_exptl_crystal_description block
_exptl_crystal_F_000 772
_exptl_crystal_size_max 0.220
_exptl_crystal_size_mid 0.180
_exptl_crystal_size_min 0.170
_refine_diff_density_max 1.516
_refine_diff_density_min -0.759
_refine_diff_density_rms 0.096
_refine_ls_extinction_method none
_refine_ls_goodness_of_fit_ref 0.932
_refine_ls_hydrogen_treatment constr
_refine_ls_matrix_type full
_refine_ls_number_parameters 181
_refine_ls_number_reflns 5019
_refine_ls_number_restraints 3
_refine_ls_restrained_S_all 0.933
_refine_ls_R_factor_all 0.0891
_refine_ls_R_factor_gt 0.0523
_refine_ls_shift/su_max 0.000
_refine_ls_shift/su_mean 0.000
_refine_ls_structure_factor_coef Fsqd
_refine_ls_weighting_details 'w=1/[\s^2^(Fo^2^)+(0.0790P)^2^] where P=(Fo^2^+2Fc^2^)/3'
_refine_ls_weighting_scheme calc
_refine_ls_wR_factor_gt 0.1286
_refine_ls_wR_factor_ref 0.1417
_reflns_Friedel_coverage 0.000
_reflns_number_gt 3089
_reflns_number_total 5019
_reflns_threshold_expression 'I > 2\s(I)'
_cod_data_source_file c5dt00742a2.cif
_cod_data_source_block sja25_07
_cod_depositor_comments 'Adding full bibliography for 7034911--7034917.cif.'
_cod_database_code 7034911
_shelx_shelxl_version_number 2014/7
_shelx_space_group_comment
;
The symmetry employed for this shelxl refinement is uniquely defined
by the following loop, which should always be used as a source of
symmetry information in preference to the above space-group names.
They are only intended as comments.
;
_shelx_estimated_absorpt_t_min 0.797
_shelx_estimated_absorpt_t_max 0.838

loop_
_space_group_symop_operation_xyz
'x, y, z'
'-x, y+1/2, -z+1/2'
'-x, -y, -z'
'x, -y-1/2, z-1/2'

loop_
_atom_site_label
_atom_site_type_symbol
_atom_site_fract_x
_atom_site_fract_y
_atom_site_fract_z
_atom_site_U_iso_or_equiv
_atom_site_adp_type
_atom_site_occupancy
_atom_site_site_symmetry_order
_atom_site_calc_flag
_atom_site_refinement_flags_posn
_atom_site_refinement_flags_adp
Mn1 Mn 0.21140(5) 0.18681(3) 0.76159(3) 0.02356(12) Uani 1 1 d . .
C1 C 0.3558(4) 0.1029(3) 0.6018(2) 0.0403(8) Uani 1 1 d . .
H1A H 0.4156 0.0562 0.5674 0.048 Uiso 1 1 calc R U
H1B H 0.4036 0.1680 0.5950 0.048 Uiso 1 1 calc R U
C2 C 0.1703(5) 0.1041(3) 0.5646(3) 0.0519(10) Uani 1 1 d . U
H2A H 0.1400 0.0391 0.5406 0.062 Uiso 1 1 calc R U
H2B H 0.1552 0.1509 0.5149 0.062 Uiso 1 1 calc R U
C4 C -0.0350(4) 0.0424(3) 0.6638(2) 0.0347(7) Uani 1 1 d . .
H4A H -0.1486 0.0432 0.6357 0.042 Uiso 1 1 calc R U
H4B H 0.0194 -0.0155 0.6418 0.042 Uiso 1 1 calc R U
C5 C -0.0372(4) 0.0342(3) 0.7625(2) 0.0379(8) Uani 1 1 d . .
H5A H -0.1019 0.0882 0.7838 0.045 Uiso 1 1 calc R U
H5B H -0.0911 -0.0273 0.7765 0.045 Uiso 1 1 calc R U
C6 C 0.1164(5) 0.0377(3) 0.9068(2) 0.0452(8) Uani 1 1 d . .
H6A H 0.0632 -0.0233 0.9229 0.054 Uiso 1 1 calc R U
H6B H 0.0437 0.0918 0.9200 0.054 Uiso 1 1 calc R U
C7 C 0.2717(5) 0.0479(3) 0.9647(3) 0.0529(10) Uani 1 1 d . .
H7A H 0.2474 0.0405 1.0271 0.064 Uiso 1 1 calc R U
H7B H 0.3439 -0.0065 0.9516 0.064 Uiso 1 1 calc R U
C8 C 0.3623(4) 0.1381(3) 0.9579(3) 0.0488(10) Uani 1 1 d . .
H8A H 0.2919 0.1920 0.9744 0.059 Uiso 1 1 calc R U
H8B H 0.4578 0.1361 1.0029 0.059 Uiso 1 1 calc R U
C10 C 0.5377(4) 0.0931(3) 0.8404(2) 0.0355(7) Uani 1 1 d . .
H10A H 0.5092 0.0265 0.8576 0.043 Uiso 1 1 calc R U
H10B H 0.6488 0.1077 0.8682 0.043 Uiso 1 1 calc R U
C11 C 0.5360(4) 0.0987(3) 0.7402(2) 0.0408(8) Uani 1 1 d . .
H11A H 0.5673 0.1648 0.7231 0.049 Uiso 1 1 calc R U
H11B H 0.6171 0.0527 0.7204 0.049 Uiso 1 1 calc R U
C12 C 0.3301(4) -0.0276(2) 0.7073(2) 0.0375(7) Uani 1 1 d . .
H12A H 0.4322 -0.0656 0.7172 0.045 Uiso 1 1 calc R U
H12B H 0.2700 -0.0511 0.6517 0.045 Uiso 1 1 calc R U
C13 C 0.2259(4) -0.0477(2) 0.7848(2) 0.0379(7) Uani 1 1 d . .
H13A H 0.1507 -0.1020 0.7680 0.045 Uiso 1 1 calc R U
H13B H 0.2989 -0.0685 0.8372 0.045 Uiso 1 1 calc R U
C3 C -0.0607(6) 0.2074(3) 0.6050(4) 0.0685(15) Uani 1 1 d . .
H3A H 0.0003 0.2641 0.5877 0.103 Uiso 1 1 calc R U
H3B H -0.1316 0.1839 0.5537 0.103 Uiso 1 1 calc R U
H3C H -0.1273 0.2255 0.6526 0.103 Uiso 1 1 calc R U
C9 C 0.5077(5) 0.2570(3) 0.8886(4) 0.0643(14) Uani 1 1 d . .
H9A H 0.5508 0.2780 0.8337 0.096 Uiso 1 1 calc R U
H9B H 0.4316 0.3058 0.9069 0.096 Uiso 1 1 calc R U
H9C H 0.5978 0.2490 0.9353 0.096 Uiso 1 1 calc R U
N3 N 0.3727(3) 0.0751(2) 0.69572(18) 0.0296(5) Uani 1 1 d . .
N2 N 0.0515(3) 0.1321(2) 0.63600(19) 0.0370(6) Uani 1 1 d . U
N1 N 0.1295(3) 0.03657(19) 0.80982(18) 0.0290(5) Uani 1 1 d . .
N4 N 0.4208(3) 0.1625(2) 0.87303(18) 0.0311(6) Uani 1 1 d . .
Cl2 Cl 0.02035(10) 0.27260(7) 0.84677(6) 0.0403(2) Uani 1 1 d . .
Cl1 Cl 0.32049(10) 0.32682(6) 0.68665(6) 0.0385(2) Uani 1 1 d . .

loop_
_atom_site_aniso_label
_atom_site_aniso_U_11
_atom_site_aniso_U_22
_atom_site_aniso_U_33
_atom_site_aniso_U_23
_atom_site_aniso_U_13
_atom_site_aniso_U_12
Mn1 0.02588(19) 0.02064(19) 0.0234(2) 0.00004(18) -0.00128(14) 0.00022(16)
C1 0.0439(17) 0.048(2) 0.0283(17) -0.0019(15) 0.0009(13) 0.0009(15)
C2 0.065(2) 0.052(2) 0.036(2) 0.0068(18) -0.0123(16) -0.0155(18)
C4 0.0288(13) 0.0369(17) 0.0363(18) -0.0024(14) -0.0072(12) -0.0026(12)
C5 0.0285(14) 0.0425(19) 0.042(2) -0.0017(16) 0.0021(12) -0.0113(13)
C6 0.059(2) 0.045(2) 0.0307(19) 0.0056(16) 0.0031(15) 0.0066(17)
C7 0.057(2) 0.060(3) 0.039(2) -0.003(2) -0.0063(17) 0.0125(19)
C8 0.0453(18) 0.063(3) 0.037(2) 0.0093(19) 0.0005(15) 0.0163(18)
C10 0.0263(13) 0.0429(18) 0.0352(18) -0.0004(15) -0.0068(12) 0.0034(12)
C11 0.0242(13) 0.061(2) 0.0369(19) -0.0049(17) -0.0003(12) 0.0013(13)
C12 0.0424(16) 0.0319(17) 0.0364(19) -0.0083(14) -0.0043(13) 0.0103(13)
C13 0.0507(18) 0.0233(14) 0.0374(19) 0.0013(13) -0.0064(14) 0.0019(13)
C3 0.071(3) 0.045(2) 0.079(4) 0.000(2) -0.042(3) 0.010(2)
C9 0.064(2) 0.047(2) 0.073(3) -0.015(2) -0.035(2) -0.003(2)
N3 0.0243(10) 0.0356(14) 0.0286(13) -0.0046(11) 0.0003(9) 0.0025(10)
N2 0.0451(14) 0.0306(14) 0.0320(15) 0.0020(12) -0.0126(11) -0.0045(11)
N1 0.0311(11) 0.0273(13) 0.0276(13) 0.0027(10) -0.0017(9) -0.0033(10)
N4 0.0312(12) 0.0331(14) 0.0276(14) -0.0019(11) -0.0040(10) 0.0015(10)
Cl2 0.0484(4) 0.0380(4) 0.0342(4) -0.0021(3) 0.0028(3) 0.0172(3)
Cl1 0.0474(4) 0.0296(4) 0.0376(4) 0.0066(3) -0.0003(3) -0.0083(3)

loop_
_atom_type_symbol
_atom_type_description
_atom_type_scat_dispersion_real
_atom_type_scat_dispersion_imag
_atom_type_scat_source
Mn Mn 0.3368 0.7283 'International Tables Vol C Tables 4.2.6.8 and 6.1.1.4'
C C 0.0033 0.0016 'International Tables Vol C Tables 4.2.6.8 and 6.1.1.4'
H H 0.0000 0.0000 'International Tables Vol C Tables 4.2.6.8 and 6.1.1.4'
N N 0.0061 0.0033 'International Tables Vol C Tables 4.2.6.8 and 6.1.1.4'
Cl Cl 0.1484 0.1585 'International Tables Vol C Tables 4.2.6.8 and 6.1.1.4'

loop_
_geom_angle_atom_site_label_1
_geom_angle_atom_site_label_2
_geom_angle_atom_site_label_3
_geom_angle
N4 Mn1 N1 81.97(9)
N4 Mn1 N3 78.47(9)
N1 Mn1 N3 74.92(9)
N4 Mn1 N2 150.29(10)
N1 Mn1 N2 78.98(10)
N3 Mn1 N2 74.70(10)
N4 Mn1 Cl2 99.12(7)
N1 Mn1 Cl2 92.48(7)
N3 Mn1 Cl2 167.36(7)
N2 Mn1 Cl2 104.25(8)
N4 Mn1 Cl1 99.79(7)
N1 Mn1 Cl1 168.38(7)
N3 Mn1 Cl1 94.10(7)
N2 Mn1 Cl1 94.65(8)
Cl2 Mn1 Cl1 98.54(4)
N3 C1 C2 110.1(3)
N3 C1 H1A 109.6
C2 C1 H1A 109.6
N3 C1 H1B 109.6
C2 C1 H1B 109.6
H1A C1 H1B 108.1
C1 C2 N2 113.8(3)
C1 C2 H2A 108.8
N2 C2 H2A 108.8
C1 C2 H2B 108.8
N2 C2 H2B 108.8
H2A C2 H2B 107.7
C5 C4 N2 113.2(3)
C5 C4 H4A 108.9
N2 C4 H4A 108.9
C5 C4 H4B 108.9
N2 C4 H4B 108.9
H4A C4 H4B 107.8
N1 C5 C4 112.1(3)
N1 C5 H5A 109.2
C4 C5 H5A 109.2
N1 C5 H5B 109.2
C4 C5 H5B 109.2
H5A C5 H5B 107.9
N1 C6 C7 116.3(3)
N1 C6 H6A 108.2
C7 C6 H6A 108.2
N1 C6 H6B 108.2
C7 C6 H6B 108.2
H6A C6 H6B 107.4
C8 C7 C6 117.1(4)
C8 C7 H7A 108.0
C6 C7 H7A 108.0
C8 C7 H7B 108.0
C6 C7 H7B 108.0
H7A C7 H7B 107.3
N4 C8 C7 118.4(4)
N4 C8 H8A 107.7
C7 C8 H8A 107.7
N4 C8 H8B 107.7
C7 C8 H8B 107.7
H8A C8 H8B 107.1
N4 C10 C11 111.1(3)
N4 C10 H10A 109.4
C11 C10 H10A 109.4
N4 C10 H10B 109.4
C11 C10 H10B 109.4
H10A C10 H10B 108.0
N3 C11 C10 111.2(3)
N3 C11 H11A 109.4
C10 C11 H11A 109.4
N3 C11 H11B 109.4
C10 C11 H11B 109.4
H11A C11 H11B 108.0
N3 C12 C13 114.8(3)
N3 C12 H12A 108.6
C13 C12 H12A 108.6
N3 C12 H12B 108.6
C13 C12 H12B 108.6
H12A C12 H12B 107.5
N1 C13 C12 114.0(3)
N1 C13 H13A 108.8
C12 C13 H13A 108.8
N1 C13 H13B 108.8
C12 C13 H13B 108.8
H13A C13 H13B 107.7
N2 C3 H3A 109.5
N2 C3 H3B 109.5
H3A C3 H3B 109.5
N2 C3 H3C 109.5
H3A C3 H3C 109.5
H3B C3 H3C 109.5
N4 C9 H9A 109.5
N4 C9 H9B 109.5
H9A C9 H9B 109.5
N4 C9 H9C 109.5
H9A C9 H9C 109.5
H9B C9 H9C 109.5
C1 N3 C12 111.5(3)
C1 N3 C11 112.3(3)
C12 N3 C11 111.9(3)
C1 N3 Mn1 103.9(2)
C12 N3 Mn1 115.7(2)
C11 N3 Mn1 101.1(2)
C3 N2 C4 112.1(3)
C3 N2 C2 112.1(4)
C4 N2 C2 109.5(3)
C3 N2 Mn1 109.0(3)
C4 N2 Mn1 106.41(19)
C2 N2 Mn1 107.43(19)
C13 N1 C6 110.8(3)
C13 N1 C5 110.7(3)
C6 N1 C5 108.9(3)
C13 N1 Mn1 116.16(19)
C6 N1 Mn1 110.8(2)
C5 N1 Mn1 98.74(19)
C8 N4 C10 115.5(3)
C8 N4 C9 105.0(3)
C10 N4 C9 107.4(3)
C8 N4 Mn1 112.9(2)
C10 N4 Mn1 108.28(19)
C9 N4 Mn1 107.4(2)

loop_
_geom_bond_atom_site_label_1
_geom_bond_atom_site_label_2
_geom_bond_distance
Mn1 N4 2.317(3)
Mn1 N1 2.320(3)
Mn1 N3 2.324(3)
Mn1 N2 2.331(3)
Mn1 Cl2 2.4396(9)
Mn1 Cl1 2.4559(9)
C1 N3 1.467(4)
C1 C2 1.577(5)
C1 H1A 0.9900
C1 H1B 0.9900
C2 N2 1.577(6)
C2 H2A 0.9900
C2 H2B 0.9900
C4 C5 1.501(5)
C4 N2 1.508(4)
C4 H4A 0.9900
C4 H4B 0.9900
C5 N1 1.487(4)
C5 H5A 0.9900
C5 H5B 0.9900
C6 N1 1.484(5)
C6 C7 1.486(5)
C6 H6A 0.9900
C6 H6B 0.9900
C7 C8 1.461(6)
C7 H7A 0.9900
C7 H7B 0.9900
C8 N4 1.456(5)
C8 H8A 0.9900
C8 H8B 0.9900
C10 N4 1.479(4)
C10 C11 1.517(5)
C10 H10A 0.9900
C10 H10B 0.9900
C11 N3 1.482(4)
C11 H11A 0.9900
C11 H11B 0.9900
C12 N3 1.474(4)
C12 C13 1.547(5)
C12 H12A 0.9900
C12 H12B 0.9900
C13 N1 1.479(4)
C13 H13A 0.9900
C13 H13B 0.9900
C3 N2 1.439(5)
C3 H3A 0.9800
C3 H3B 0.9800
C3 H3C 0.9800
C9 N4 1.495(5)
C9 H9A 0.9800
C9 H9B 0.9800
C9 H9C 0.9800

loop_
_geom_torsion_atom_site_label_1
_geom_torsion_atom_site_label_2
_geom_torsion_atom_site_label_3
_geom_torsion_atom_site_label_4
_geom_torsion
N3 C1 C2 N2 31.2(4)
N2 C4 C5 N1 -56.4(4)
N1 C6 C7 C8 63.9(5)
C6 C7 C8 N4 -61.4(5)
N4 C10 C11 N3 -60.4(4)
N3 C12 C13 N1 24.4(4)
C2 C1 N3 C12 69.4(4)
C2 C1 N3 C11 -164.1(3)
C2 C1 N3 Mn1 -55.8(3)
C13 C12 N3 C1 -137.5(3)
C13 C12 N3 C11 95.9(3)
C13 C12 N3 Mn1 -19.1(3)
C10 C11 N3 C1 165.8(3)
C10 C11 N3 C12 -68.0(4)
C10 C11 N3 Mn1 55.7(3)
C5 C4 N2 C3 -100.9(4)
C5 C4 N2 C2 134.1(3)
C5 C4 N2 Mn1 18.2(3)
C1 C2 N2 C3 129.7(4)
C1 C2 N2 C4 -105.2(3)
C1 C2 N2 Mn1 10.0(4)
C12 C13 N1 C6 -145.7(3)
C12 C13 N1 C5 93.4(3)
C12 C13 N1 Mn1 -18.1(3)
C7 C6 N1 C13 62.6(4)
C7 C6 N1 C5 -175.3(3)
C7 C6 N1 Mn1 -67.8(4)
C4 C5 N1 C13 -63.3(4)
C4 C5 N1 C6 174.6(3)
C4 C5 N1 Mn1 59.0(3)
C7 C8 N4 C10 -61.6(4)
C7 C8 N4 C9 -179.6(3)
C7 C8 N4 Mn1 63.7(4)
C11 C10 N4 C8 155.8(3)
C11 C10 N4 C9 -87.6(3)
C11 C10 N4 Mn1 28.1(3)
